data_2104581
loop_
_publ_author_name
'Marsh, Richard E.'

_publ_section_title
;
 Space groups <i>P</i>1 and <i>Cc</i>: how are they doing?
;
_journal_coeditor_code BK5088
_journal_issue 6
_journal_name_full 'Acta Crystallographica Section B'
_journal_page_first 782
_journal_page_last 783
_journal_paper_doi 10.1107/S0108768109046448
_journal_volume 65
_journal_year 2009
_chemical_formula_sum 'C52 H38 Br4 N4 O12 Tb2'
_chemical_formula_weight 1548.36
_chemical_name_systematic bis(bis(mu(2)-2-Bromobenzoato-O,O')-(acetato-O,O')-2,2'-bipridyl)-terbium(iii)
_space_group_IT_number 2
_symmetry_cell_setting triclinic
_symmetry_space_group_name_Hall '-P 1'
_symmetry_space_group_name_H-M 'P -1'
_cell_angle_alpha 69.2240(10)
_cell_angle_beta 80.3290(10)
_cell_angle_gamma 74.4350(10)
_cell_formula_units_Z 1
_cell_length_a 10.2618(2)
_cell_length_b 11.3104(2)
_cell_length_c 11.8008(2)
_cell_measurement_reflns_used 5614
_cell_measurement_temperature 273(2)
_cell_measurement_theta_max 26.99
_cell_measurement_theta_min 2.52
_cell_volume 1229.60(4)
_diffrn_ambient_temperature 273(2)
_diffrn_radiation_source 'fine-focus sealed tube'
_diffrn_radiation_type MoK\a
_diffrn_radiation_wavelength 0.71073
_exptl_crystal_colour light
_exptl_crystal_density_diffrn 2.091
_exptl_crystal_density_method 'not measured'
_exptl_crystal_description BLOCK
_exptl_crystal_F_000 744
_exptl_crystal_size_max 0.48
_exptl_crystal_size_mid 0.22
_exptl_crystal_size_min 0.20
_cod_data_source_file bk5088.cif
_cod_data_source_block TIDXEK
_cod_depositor_comments
;
The following automatic conversions were performed:
'_symmetry_cell_setting' value 'Triclinic' changed to 'triclinic'
according to '/home/saulius/struct/CIF-dictionaries/cif_core.dic'
dictionary named 'cif_core.dic' version 2.4.1 from 2010-06-29.

Automatic conversion script
Id: cif_fix_enum 1527 2010-12-29 10:47:43Z saulius 

The following automatic conversions were performed:

'_symmetry_cell_setting' value 'Triclinic' changed to 'triclinic'
according to /home/saulius/struct/CIF-dictionaries/cif_core.dic
dictionary named 'cif_core.dic' version 2.4.1 from 2010-06-29.

Automatic conversion script
Id: cif_fix_values 1715 2011-07-08 13:25:40Z adriana 
;
_cod_original_sg_symbol_H-M P-1
_cod_database_code 2104581

loop_
_symmetry_equiv_pos_as_xyz
'x, y, z'
'-x, -y, -z'

loop_
_atom_site_label
_atom_site_type_symbol
_atom_site_fract_x
_atom_site_fract_y
_atom_site_fract_z
_atom_site_occupancy
Tb1 Tb 0.36343 0.67970 0.48844 1
O1 O 0.5234 0.6168 0.6272 1
O2 O 0.6786 0.4394 0.6210 1
C1 C 0.6146 0.5202 0.6722 1
C2 C 0.6480 0.5048 0.7974 1
C3 C 0.6945 0.3874 0.8858 1
C4 C 0.7140 0.3805 1.0024 1
H1 H 0.7414 0.3008 1.0614 1
C5 C 0.6900 0.4936 1.0272 1
H2 H 0.7013 0.4913 1.1044 1
C6 C 0.6465 0.6162 0.9340 1
H3 H 0.6312 0.6918 0.9534 1
C7 C 0.6272 0.6256 0.8278 1
H4 H 0.6008 0.7065 0.7701 1
Br1 Br 0.7309 0.2250 0.8605 1
O3 O 0.5568 0.6393 0.3662 1
O4 O 0.7208 0.4748 0.3452 1
C8 C 0.6647 0.5930 0.3129 1
C9 C 0.7235 0.6852 0.2028 1
C10 C 0.8546 0.6586 0.1487 1
C11 C 0.8975 0.7500 0.0464 1
H5 H 0.9859 0.7326 0.0136 1
C12 C 0.8117 0.8679 -0.0064 1
H6 H 0.8410 0.9276 -0.0758 1
C13 C 0.6814 0.8953 0.0473 1
H7 H 0.6229 0.9743 0.0140 1
C14 C 0.6397 0.8058 0.1490 1
H8 H 0.5522 0.8258 0.1842 1
Br2 Br 0.9854 0.5040 0.2090 1
N1 N 0.7610 0.1782 0.3850 1
N2 N 0.8979 0.2638 0.5049 1
C15 C 0.6926 0.1294 0.3324 1
H9 H 0.5982 0.1512 0.3424 1
C16 C 0.7512 0.0500 0.2646 1
H10 H 0.6980 0.0196 0.2299 1
C17 C 0.8880 0.0172 0.2490 1
H11 H 0.9302 -0.0350 0.2026 1
C18 C 0.9638 0.0628 0.3035 1
H12 H 1.0574 0.0398 0.2950 1
C19 C 0.8980 0.1440 0.3700 1
C20 C 0.9722 0.1994 0.4322 1
C21 C 1.1142 0.1844 0.4110 1
H13 H 1.1636 0.1394 0.3596 1
C22 C 1.1780 0.2370 0.4680 1
H14 H 1.2712 0.2272 0.4566 1
C23 C 1.1030 0.3027 0.5412 1
H15 H 1.1440 0.3402 0.5796 1
C24 C 0.9636 0.3142 0.5582 1
H16 H 0.9134 0.3597 0.6090 1
O5 O 0.3068 0.8962 0.3346 1
O6 O 0.4730 0.8740 0.4274 1
C25 C 0.3999 0.9457 0.3462 1
C26 C 0.4128 1.0470 0.2854 1

loop_
_geom_angle_atom_site_label_1
_geom_angle_atom_site_label_2
_geom_angle_atom_site_label_3
_geom_angle
_geom_angle_site_symmetry_1
_geom_angle_site_symmetry_2
_geom_angle_site_symmetry_3
_geom_angle_publ_flag
O1 Tb1 O3 80.35 . . . yes
O1 Tb1 O5 124.96 . . . yes
O1 Tb1 O6 76.04 . . . yes
O1 Tb1 O2 128.04 . . 2_666 yes
O1 Tb1 O4 76.85 . . 2_666 yes
O1 Tb1 N1 82.38 . . 2_666 yes
O1 Tb1 N2 136.22 . . 2_666 yes
O3 Tb1 O5 86.96 . . . yes
O3 Tb1 O6 72.34 . . . yes
O2 Tb1 O3 73.29 2_666 . . yes
O3 Tb1 O4 125.83 . . 2_666 yes
O3 Tb1 N1 143.63 . . 2_666 yes
O3 Tb1 N2 143.06 . . 2_666 yes
O5 Tb1 O6 49.18 . . . yes
O2 Tb1 O5 97.76 2_666 . . yes
O4 Tb1 O5 145.32 2_666 . . yes
O5 Tb1 N1 77.19 . . 2_666 yes
O5 Tb1 N2 75.54 . . 2_666 yes
O2 Tb1 O6 132.68 2_666 . . yes
O4 Tb1 O6 143.59 2_666 . . yes
O6 Tb1 N1 72.54 . . 2_666 yes
O6 Tb1 N2 115.29 . . 2_666 yes
O2 Tb1 O4 83.51 2_666 . 2_666 yes
O2 Tb1 N1 140.65 2_666 . 2_666 yes
O2 Tb1 N2 77.13 2_666 . 2_666 yes
O4 Tb1 N1 80.18 2_666 . 2_666 yes
O4 Tb1 N2 70.97 2_666 . 2_666 yes
N1 Tb1 N2 63.75 2_666 . 2_666 yes
Tb1 O1 C1 138.49 . . . yes
Tb1 O2 C1 139.26 2_666 . . yes
Tb1 O3 C8 168.09 . . . yes
Tb1 O4 C8 123.07 2_666 . . yes
Tb1 O5 C25 100.28 . . . yes
Tb1 O6 C25 97.09 . . . yes
C15 N1 C19 116.47 . . . yes
Tb1 N1 C15 120.64 2_666 . . yes
Tb1 N1 C19 122.85 2_666 . . yes
C20 N2 C24 117.08 . . . yes
Tb1 N2 C20 120.46 2_666 . . yes
Tb1 N2 C24 121.66 2_666 . . yes
O1 C1 O2 124.97 . . . yes
O1 C1 C2 115.38 . . . yes
O2 C1 C2 119.65 . . . yes
C1 C2 C3 125.23 . . . no
C1 C2 C7 116.90 . . . no
C3 C2 C7 117.86 . . . no
Br1 C3 C2 123.25 . . . yes
Br1 C3 C4 114.86 . . . yes
C2 C3 C4 121.86 . . . no
C3 C4 C5 118.15 . . . no
C4 C5 C6 120.09 . . . no
C5 C6 C7 123.25 . . . no
C2 C7 C6 118.69 . . . no
O3 C8 O4 123.00 . . . yes
O3 C8 C9 117.34 . . . yes
O4 C8 C9 119.61 . . . yes
C8 C9 C10 125.03 . . . no
C8 C9 C14 117.58 . . . no
C10 C9 C14 117.38 . . . no
Br2 C10 C9 124.24 . . . yes
Br2 C10 C11 115.57 . . . yes
C9 C10 C11 120.16 . . . no
C10 C11 C12 121.32 . . . no
C11 C12 C13 118.81 . . . no
C12 C13 C14 119.83 . . . no
C9 C14 C13 122.48 . . . no
N1 C15 C16 124.65 . . . yes
C15 C16 C17 118.59 . . . no
C16 C17 C18 119.17 . . . no
C17 C18 C19 119.29 . . . no
N1 C19 C18 121.80 . . . yes
N1 C19 C20 115.08 . . . yes
C18 C19 C20 123.12 . . . no
N2 C20 C19 117.29 . . . yes
N2 C20 C21 122.31 . . . yes
C19 C20 C21 120.39 . . . no
C20 C21 C22 118.83 . . . no
C21 C22 C23 118.99 . . . no
C22 C23 C24 119.40 . . . no
N2 C24 C23 123.38 . . . yes
O5 C25 O6 113.36 . . . yes
O5 C25 C26 122.44 . . . yes
O6 C25 C26 124.19 . . . yes

loop_
_geom_bond_atom_site_label_1
_geom_bond_atom_site_label_2
_geom_bond_distance
_geom_bond_site_symmetry_1
_geom_bond_site_symmetry_2
_geom_bond_publ_flag
Tb1 O1 2.3092 . . yes
Tb1 O3 2.2905 . . yes
Tb1 O5 2.4631 . . yes
Tb1 O6 2.5580 . . yes
Tb1 O2 2.3242 . 2_666 yes
Tb1 O4 2.3370 . 2_666 yes
Tb1 N1 2.5308 . 2_666 yes
Tb1 N2 2.5790 . 2_666 yes
Br1 C3 1.8936 . . yes
Br2 C10 1.8826 . . yes
O1 C1 1.2483 . . yes
O2 C1 1.2521 . . yes
O3 C8 1.2587 . . yes
O4 C8 1.2503 . . yes
O5 C25 1.2768 . . yes
O6 C25 1.2257 . . yes
N1 C15 1.3342 . . yes
N1 C19 1.3530 . . yes
N2 C20 1.3317 . . yes
N2 C24 1.3335 . . yes
C1 C2 1.5120 . . no
C2 C3 1.3869 . . no
C2 C7 1.4854 . . no
C3 C4 1.3955 . . no
C4 C5 1.3620 . . no
C5 C6 1.4431 . . no
C6 C7 1.2644 . . no
C8 C9 1.5009 . . no
C9 C10 1.3923 . . no
C9 C14 1.3938 . . no
C10 C11 1.3785 . . no
C11 C12 1.3807 . . no
C12 C13 1.3848 . . no
C13 C14 1.3588 . . no
C15 C16 1.3662 . . no
C16 C17 1.3507 . . no
C17 C18 1.3796 . . no
C18 C19 1.3841 . . no
C19 C20 1.5104 . . no
C20 C21 1.4106 . . no
C21 C22 1.3696 . . no
C22 C23 1.3475 . . no
C23 C24 1.3877 . . no
C25 C26 1.1451 . . no
C4 H1 0.9300 . . no
C5 H2 0.9300 . . no
C6 H3 0.9300 . . no
C7 H4 0.9300 . . no
C11 H5 0.9200 . . no
C12 H6 0.9200 . . no
C13 H7 0.9200 . . no
C14 H8 0.9300 . . no
C15 H9 0.9300 . . no
C16 H10 0.9300 . . no
C17 H11 0.9200 . . no
C18 H12 0.9200 . . no
C21 H13 0.9300 . . no
C22 H14 0.9200 . . no
C23 H15 0.9300 . . no
C24 H16 0.9300 . . no
